data_7717557
loop_
_publ_author_name
'Wu, Jianfeng'
'Li, Mengtao'
'Yang, Qianqian'
'Zhang, Baoliang'
'Tang, Jinkui'

_publ_section_title
;
 Two-step Spin Transition around Room Temperature in a FeIII Complex
;
_journal_name_full 'Dalton Transactions'
_journal_paper_doi 10.1039/D4DT02736A
_journal_year 2024
_chemical_formula_moiety 'C32 H22 Fe N4 O4, B F4, 2(C2 H3 N)'
_chemical_formula_sum 'C36 H28 B F4 Fe N6 O4'
_chemical_formula_weight 751.30
_space_group_crystal_system triclinic
_space_group_IT_number 2
_space_group_name_Hall '-P 1'
_space_group_name_H-M_alt 'P -1'
_atom_sites_solution_hydrogens mixed
_atom_sites_solution_primary iterative
_audit_creation_date 2024-11-14
_audit_creation_method
;
Olex2 1.3
(compiled 2020.11.12 svn.r5f609507 for OlexSys, GUI svn.r6408)
;
_audit_update_record
;
2024-11-16 deposited with the CCDC.	2024-11-21 downloaded from the CCDC.
;
_cell_angle_alpha 110.103(4)
_cell_angle_beta 106.164(4)
_cell_angle_gamma 90.677(4)
_cell_formula_units_Z 2
_cell_length_a 9.8367(15)
_cell_length_b 12.3022(18)
_cell_length_c 15.802(2)
_cell_measurement_reflns_used 4002
_cell_measurement_temperature 220
_cell_measurement_theta_max 23.89
_cell_measurement_theta_min 2.66
_cell_volume 1712.5(4)
_computing_cell_refinement 'Bruker SMART'
_computing_data_collection 'Bruker SMART'
_computing_data_reduction 'Bruker SAINT'
_computing_molecular_graphics 'Olex2 1.3 (Dolomanov et al., 2009)'
_computing_publication_material 'Olex2 1.3 (Dolomanov et al., 2009)'
_computing_structure_refinement 'SHELXL 2018/3 (Sheldrick, 2015)'
_computing_structure_solution 'olex2.solve 1.3 (Bourhis et al., 2015)'
_diffrn_ambient_temperature 220
_diffrn_measured_fraction_theta_full 0.960
_diffrn_measured_fraction_theta_max 0.921
_diffrn_measurement_device_type 'CCD area detector'
_diffrn_measurement_method 'phi and omega scans'
_diffrn_radiation_monochromator graphite
_diffrn_radiation_type MoK\a
_diffrn_radiation_wavelength 0.71073
_diffrn_reflns_av_R_equivalents 0.2750
_diffrn_reflns_av_unetI/netI 0.2008
_diffrn_reflns_Laue_measured_fraction_full 0.960
_diffrn_reflns_Laue_measured_fraction_max 0.921
_diffrn_reflns_limit_h_max 11
_diffrn_reflns_limit_h_min -11
_diffrn_reflns_limit_k_max 14
_diffrn_reflns_limit_k_min -14
_diffrn_reflns_limit_l_max 18
_diffrn_reflns_limit_l_min -18
_diffrn_reflns_number 20030
_diffrn_reflns_point_group_measured_fraction_full 0.960
_diffrn_reflns_point_group_measured_fraction_max 0.921
_diffrn_reflns_theta_full 25.242
_diffrn_reflns_theta_max 25.697
_diffrn_reflns_theta_min 1.775
_diffrn_source_current 1.4
_diffrn_source_power 0.07
_diffrn_source_voltage 50.0
_exptl_absorpt_coefficient_mu 0.512
_exptl_absorpt_correction_T_max 0.912
_exptl_absorpt_correction_T_min 0.903
_exptl_absorpt_correction_type multi-scan
_exptl_absorpt_process_details
'multi-scan was used for absorption correction. wR2(int) was 0.0979 before and 0.0508 after correction. The Ratio of minimum to maximum transmission is 0.8290. The \l/2 correction factor is Not present.'
_exptl_crystal_colour 'clear dark red'
_exptl_crystal_colour_lustre clear
_exptl_crystal_colour_modifier dark
_exptl_crystal_colour_primary red
_exptl_crystal_density_diffrn 1.457
_exptl_crystal_description block
_exptl_crystal_F_000 770
_exptl_crystal_size_max 0.2
_exptl_crystal_size_mid 0.18
_exptl_crystal_size_min 0.18
_refine_diff_density_max 1.194
_refine_diff_density_min -1.610
_refine_diff_density_rms 0.273
_refine_ls_extinction_coef 21(3)
_refine_ls_extinction_expression Fc^*^=kFc[1+0.001xFc^2^\l^3^/sin(2\q)]^-1/4^
_refine_ls_extinction_method 'SHELXL-2018/3 (Sheldrick 2018)'
_refine_ls_goodness_of_fit_ref 1.767
_refine_ls_hydrogen_treatment constr
_refine_ls_matrix_type full
_refine_ls_number_parameters 460
_refine_ls_number_reflns 5986
_refine_ls_number_restraints 94
_refine_ls_restrained_S_all 1.765
_refine_ls_R_factor_all 0.3388
_refine_ls_R_factor_gt 0.2749
_refine_ls_shift/su_max 0.000
_refine_ls_shift/su_mean 0.000
_refine_ls_structure_factor_coef Fsqd
_refine_ls_weighting_details 'w=1/[\s^2^(Fo^2^)+(0.2000P)^2^] where P=(Fo^2^+2Fc^2^)/3'
_refine_ls_weighting_scheme calc
_refine_ls_wR_factor_gt 0.5210
_refine_ls_wR_factor_ref 0.5648
_reflns_Friedel_coverage 0.000
_reflns_number_gt 2893
_reflns_number_total 5986
_reflns_threshold_expression 'I > 2\s(I)'
_cod_data_source_file d4dt02736a2.cif
_cod_data_source_block 1_220K
_cod_database_code 7717557
_shelx_shelxl_version_number 2018/3
_shelx_space_group_comment
;
The symmetry employed for this shelxl refinement is uniquely defined
by the following loop, which should always be used as a source of
symmetry information in preference to the above space-group names.
They are only intended as comments.
;
_olex2_refinement_description
;
1. Fixed Uiso
 At 1.2 times of:
  All C(H) groups
 At 1.5 times of:
  All C(H,H,H) groups, All O(H) groups
2. Rigid bond restraints
 C16, C15
 with sigma for 1-2 distances of 0.01 and sigma for 1-3 distances of 0.01
 F4A, B2
 with sigma for 1-2 distances of 0.01 and sigma for 1-3 distances of 0.01
 C7, C6
 with sigma for 1-2 distances of 0.01 and sigma for 1-3 distances of 0.01
 F2, B2
 with sigma for 1-2 distances of 0.01 and sigma for 1-3 distances of 0.01
3. Uiso/Uaniso restraints and constraints
Uanis(F2A) \\sim Ueq, Uanis(F2) \\sim Ueq, Uanis(B2) \\sim Ueq, Uanis(F3) \\sim
Ueq, Uanis(F4) \\sim Ueq, Uanis(F8) \\sim Ueq, Uanis(F3A) \\sim Ueq, Uanis(F4A)
\\sim Ueq, Uanis(F8A) \\sim Ueq: with sigma of 0.01 and sigma for terminal
atoms of 0.02
Uanis(N7) \\sim Ueq, Uanis(C1A) \\sim Ueq, Uanis(C1B) \\sim Ueq, Uanis(C1C)
\\sim Ueq, Uanis(N6) \\sim Ueq, Uanis(C30) \\sim Ueq: with sigma of 0.01 and
sigma for terminal atoms of 0.02
4. Others
 Fixed Sof: F2(0.66) F3(0.66) F4(0.66) F8(0.66) F2A(0.34) F3A(0.34) F4A(0.34)
 F8A(0.34)
5.a Riding coordinates:
 O2(H2), O4(H4)
5.b Aromatic/amide H refined with riding coordinates:
 C1(H1), C2(H2A), C3(H3), C8(H8), C7(H7), C6(H6), C17(H17), C18(H18), C19(H19),
  C23(H23), C24(H24), C25(H25), C10(H10), C14(H14), C15(H15), C16(H16),
 C26(H26), C28(H28), C29(H29), C30(H30)
5.c Naphthalene refined as free rotating group:
 N1(C1,C2,C3,C4,C5,C9,C8,C7,C6), N3(C17,C18,C19,C20,C21,C22,C23,C24,C25)
5.d Idealised Me refined as rotating group:
 C1D(H1DA,H1DB,H1DC), C1B(H1BA,H1BB,H1BC)
;
_olex2_submission_special_instructions 'No special instructions were received'

loop_
_space_group_symop_operation_xyz
'x, y, z'
'-x, -y, -z'

loop_
_atom_site_label
_atom_site_type_symbol
_atom_site_fract_x
_atom_site_fract_y
_atom_site_fract_z
_atom_site_U_iso_or_equiv
_atom_site_adp_type
_atom_site_occupancy
_atom_site_site_symmetry_order
_atom_site_calc_flag
_atom_site_refinement_flags_posn
_atom_site_refinement_flags_adp
_atom_site_refinement_flags_occupancy
_atom_site_disorder_assembly
_atom_site_disorder_group
Fe1 Fe 0.4682(2) 0.41318(19) 0.68025(15) 0.1018(19) Uani 1 1 d . . . . .
O1 O 0.5414(10) 0.3039(9) 0.5911(7) 0.096(3) Uani 1 1 d . . . . .
O2 O 0.6160(13) 0.1817(11) 0.4443(9) 0.123(4) Uani 1 1 d . . . . .
H2 H 0.675056 0.157114 0.415722 0.184 Uiso 1 1 d R U . . .
O3 O 0.6483(12) 0.4972(11) 0.7545(7) 0.106(3) Uani 1 1 d . . . . .
O4 O 0.8986(14) 0.6043(14) 0.8811(9) 0.146(5) Uani 1 1 d . . . . .
H4 H 0.955890 0.564315 0.858149 0.218 Uiso 1 1 d R U . . .
N1 N 0.3830(8) 0.5124(8) 0.7811(5) 0.101(4) Uani 1 1 d G . . . .
C1 C 0.3277(10) 0.6174(8) 0.7875(6) 0.105(5) Uani 1 1 d G . . . .
H1 H 0.334739 0.653795 0.745171 0.126 Uiso 1 1 calc R U . . .
C2 C 0.2622(11) 0.6686(8) 0.8565(7) 0.134(7) Uani 1 1 d G . . . .
H2A H 0.224811 0.739665 0.860887 0.161 Uiso 1 1 calc R U . . .
C3 C 0.2518(11) 0.6148(8) 0.9192(7) 0.121(6) Uani 1 1 d G . . . .
H3 H 0.207454 0.649478 0.965842 0.146 Uiso 1 1 calc R U . . .
C4 C 0.3070(8) 0.5098(7) 0.9127(5) 0.116(6) Uani 1 1 d G . . . .
C5 C 0.3726(7) 0.4586(6) 0.8437(4) 0.102(5) Uani 1 1 d G . . . .
C9 C 0.4278(9) 0.3535(7) 0.8373(6) 0.130(8) Uani 1 1 d G . . . .
C8 C 0.4175(11) 0.2997(7) 0.8999(7) 0.110(5) Uani 1 1 d G . . . .
H8 H 0.454828 0.228713 0.895552 0.132 Uiso 1 1 calc R U . . .
C7 C 0.3519(12) 0.3510(9) 0.9689(7) 0.144(7) Uani 1 1 d G U . . .
H7 H 0.344902 0.314579 1.011269 0.173 Uiso 1 1 calc R U . . .
C6 C 0.2967(11) 0.4560(9) 0.9754(6) 0.130(7) Uani 1 1 d G U . . .
H6 H 0.252329 0.490636 1.022035 0.155 Uiso 1 1 calc R U . . .
N2 N 0.4854(11) 0.3144(12) 0.7529(8) 0.097(4) Uani 1 1 d . . . . .
N3 N 0.2716(8) 0.3400(8) 0.6028(5) 0.105(4) Uani 1 1 d G . . . .
C17 C 0.1941(12) 0.2474(9) 0.6066(7) 0.143(8) Uani 1 1 d G . . . .
H17 H 0.232045 0.215569 0.653157 0.172 Uiso 1 1 calc R U . . .
C18 C 0.0606(12) 0.2020(8) 0.5414(8) 0.143(8) Uani 1 1 d G . . . .
H18 H 0.008162 0.139377 0.543990 0.172 Uiso 1 1 calc R U . . .
C19 C 0.0045(9) 0.2491(8) 0.4725(8) 0.182(13) Uani 1 1 d G . . . .
H19 H -0.085847 0.218313 0.428495 0.218 Uiso 1 1 calc R U . . .
C20 C 0.0820(7) 0.3416(7) 0.4688(5) 0.177(13) Uani 1 1 d G . . . .
C21 C 0.2155(6) 0.3871(7) 0.5339(5) 0.097(5) Uani 1 1 d G . . . .
C22 C 0.2930(8) 0.4796(7) 0.5301(6) 0.112(6) Uani 1 1 d G . . . .
C23 C 0.2369(11) 0.5267(8) 0.4612(7) 0.100(5) Uani 1 1 d G . . . .
H23 H 0.289313 0.589271 0.458661 0.120 Uiso 1 1 calc R U . . .
C24 C 0.1034(11) 0.4812(9) 0.3961(7) 0.125(6) Uani 1 1 d G . . . .
H24 H 0.065432 0.513083 0.349492 0.150 Uiso 1 1 calc R U . . .
C25 C 0.0259(9) 0.3887(9) 0.3999(6) 0.154(9) Uani 1 1 d G . . . .
H25 H -0.064448 0.357955 0.355817 0.185 Uiso 1 1 calc R U . . .
N4 N 0.4315(16) 0.5187(13) 0.6052(9) 0.107(4) Uani 1 1 d . . . . .
C10 C 0.5530(18) 0.2212(14) 0.7468(10) 0.098(5) Uani 1 1 d . . . . .
H10 H 0.564180 0.189721 0.794472 0.118 Uiso 1 1 calc R U . . .
C11 C 0.611(2) 0.1656(17) 0.6698(12) 0.112(5) Uani 1 1 d . . . . .
C12 C 0.5935(13) 0.2089(15) 0.5989(11) 0.094(4) Uani 1 1 d . . . . .
C13 C 0.6423(19) 0.1365(14) 0.5146(13) 0.106(5) Uani 1 1 d . . . . .
C14 C 0.697(2) 0.0384(18) 0.5202(14) 0.116(6) Uani 1 1 d . . . . .
H14 H 0.714751 -0.011454 0.465056 0.139 Uiso 1 1 calc R U . . .
C15 C 0.729(2) 0.0043(18) 0.5898(17) 0.130(6) Uani 1 1 d . U . . .
H15 H 0.785154 -0.056769 0.590317 0.155 Uiso 1 1 calc R U . . .
C16 C 0.676(2) 0.0611(19) 0.6665(14) 0.147(8) Uani 1 1 d . U . . .
H16 H 0.684533 0.031042 0.714692 0.177 Uiso 1 1 calc R U . . .
C26 C 0.5018(17) 0.6041(18) 0.6168(11) 0.109(6) Uani 1 1 d . . . . .
H26 H 0.466758 0.642763 0.574595 0.131 Uiso 1 1 calc R U . . .
C27 C 0.6354(18) 0.6550(18) 0.6886(12) 0.110(5) Uani 1 1 d . . . . .
C28 C 0.709(2) 0.764(2) 0.6940(15) 0.137(7) Uani 1 1 d . . . . .
H28 H 0.670273 0.797004 0.648610 0.164 Uiso 1 1 calc R U . . .
C29 C 0.830(2) 0.8150(15) 0.7622(14) 0.121(6) Uani 1 1 d . . . . .
H29 H 0.872578 0.886698 0.767438 0.145 Uiso 1 1 calc R U . . .
C30 C 0.894(2) 0.7595(19) 0.8277(16) 0.130(6) Uani 1 1 d . U . . .
H30 H 0.981397 0.793129 0.874604 0.156 Uiso 1 1 calc R U . . .
C31 C 0.8292(19) 0.6602(15) 0.8214(11) 0.100(5) Uani 1 1 d . . . . .
C32 C 0.696(2) 0.598(2) 0.7521(13) 0.118(6) Uani 1 1 d . . . . .
F2 F 0.127(4) -0.010(3) 0.715(2) 0.219(11) Uani 0.66 1 d . U P A 1
F3 F 0.280(2) -0.1531(14) 0.7258(13) 0.159(7) Uani 0.66 1 d . U P A 1
F4 F 0.293(2) 0.023(2) 0.8522(13) 0.149(7) Uani 0.66 1 d . U P A 1
F8 F 0.360(3) 0.011(2) 0.725(2) 0.200(10) Uani 0.66 1 d . U P A 1
F2A F 0.366(4) 0.035(3) 0.833(2) 0.119(10) Uani 0.34 1 d . U P A 2
F3A F 0.248(6) -0.027(4) 0.673(4) 0.175(15) Uani 0.34 1 d . U P A 2
F4A F 0.217(7) 0.067(5) 0.741(4) 0.196(14) Uani 0.34 1 d . U P A 2
F8A F 0.120(4) -0.053(3) 0.764(3) 0.144(12) Uani 0.34 1 d . U P A 2
B2 B 0.258(4) -0.040(3) 0.754(2) 0.151(8) Uani 1 1 d . U . . .
N6 N -0.1073(19) 0.3649(16) 0.8692(13) 0.145(6) Uani 1 1 d . U . . .
C1C C -0.055(3) 0.284(2) 0.8657(17) 0.149(8) Uani 1 1 d . U . . .
C1D C 0.014(3) 0.170(2) 0.867(2) 0.185(11) Uani 1 1 d . . . . .
H1DA H 0.071521 0.151085 0.823981 0.278 Uiso 1 1 calc R U . . .
H1DB H -0.061323 0.106027 0.846158 0.278 Uiso 1 1 calc R U . . .
H1DC H 0.072756 0.181332 0.930077 0.278 Uiso 1 1 calc R U . . .
N7 N 0.718(3) 0.106(3) 0.9212(19) 0.211(10) Uani 1 1 d . U . . .
C1A C 0.675(3) 0.022(2) 0.9310(16) 0.142(7) Uani 1 1 d . U . . .
C1B C 0.605(3) -0.089(2) 0.931(2) 0.176(10) Uani 1 1 d . U . . .
H1BA H 0.558774 -0.140263 0.866374 0.263 Uiso 1 1 calc R U . . .
H1BB H 0.535456 -0.069456 0.964959 0.263 Uiso 1 1 calc R U . . .
H1BC H 0.677533 -0.127734 0.961565 0.263 Uiso 1 1 calc R U . . .

loop_
_atom_site_aniso_label
_atom_site_aniso_U_11
_atom_site_aniso_U_22
_atom_site_aniso_U_33
_atom_site_aniso_U_23
_atom_site_aniso_U_13
_atom_site_aniso_U_12
Fe1 0.081(2) 0.108(2) 0.101(2) 0.0194(13) 0.0276(13) 0.0157(12)
O1 0.074(6) 0.099(7) 0.104(7) 0.022(5) 0.027(5) 0.027(5)
O2 0.108(8) 0.138(9) 0.124(9) 0.032(8) 0.058(7) 0.021(7)
O3 0.091(7) 0.121(8) 0.088(7) 0.026(6) 0.014(5) 0.021(6)
O4 0.109(9) 0.174(12) 0.096(8) -0.002(8) 0.007(7) -0.008(8)
N1 0.074(7) 0.109(9) 0.093(8) 0.005(7) 0.021(6) -0.011(6)
C1 0.071(8) 0.169(16) 0.091(10) 0.071(10) 0.020(7) 0.037(10)
C2 0.147(17) 0.129(14) 0.116(13) 0.015(11) 0.061(12) 0.057(12)
C3 0.094(12) 0.153(17) 0.128(14) 0.044(12) 0.057(11) 0.034(11)
C4 0.123(14) 0.100(12) 0.110(12) 0.018(9) 0.037(11) 0.004(10)
C5 0.078(9) 0.126(12) 0.080(9) 0.003(9) 0.035(7) 0.000(8)
C9 0.083(11) 0.132(15) 0.111(12) -0.032(11) 0.025(9) -0.025(10)
C8 0.105(12) 0.137(13) 0.080(9) 0.023(9) 0.033(9) 0.032(10)
C7 0.144(17) 0.181(17) 0.114(13) 0.050(14) 0.055(13) -0.005(14)
C6 0.111(13) 0.146(13) 0.117(12) 0.007(12) 0.066(11) -0.023(10)
N2 0.051(6) 0.111(9) 0.094(8) -0.001(7) 0.016(5) 0.003(6)
N3 0.060(7) 0.141(11) 0.085(8) 0.011(7) 0.015(6) 0.026(7)
C17 0.095(13) 0.140(16) 0.127(14) -0.017(12) 0.011(11) 0.018(12)
C18 0.083(12) 0.138(16) 0.161(18) 0.001(14) 0.029(12) 0.015(11)
C19 0.100(16) 0.18(2) 0.144(19) -0.046(18) -0.016(13) 0.024(15)
C20 0.090(14) 0.19(2) 0.129(16) -0.034(16) -0.047(12) 0.068(14)
C21 0.064(8) 0.091(9) 0.099(10) -0.003(8) 0.014(8) -0.001(7)
C22 0.045(7) 0.153(15) 0.106(11) 0.006(10) 0.027(7) 0.004(8)
C23 0.072(9) 0.096(10) 0.104(11) 0.006(8) 0.020(8) 0.003(7)
C24 0.105(13) 0.149(16) 0.089(11) 0.016(10) 0.014(10) 0.046(12)
C25 0.096(13) 0.162(18) 0.137(17) -0.028(14) 0.035(12) 0.016(13)
N4 0.094(10) 0.121(10) 0.085(8) 0.010(7) 0.031(7) 0.021(8)
C10 0.107(11) 0.106(11) 0.073(8) 0.025(7) 0.021(8) 0.017(9)
C11 0.106(12) 0.140(14) 0.088(10) 0.046(10) 0.018(9) 0.038(10)
C12 0.046(7) 0.124(12) 0.098(10) 0.029(9) 0.013(6) 0.023(7)
C13 0.110(12) 0.087(10) 0.126(13) 0.024(9) 0.061(10) 0.031(9)
C14 0.105(12) 0.127(14) 0.113(13) 0.034(11) 0.040(10) 0.046(10)
C15 0.119(14) 0.118(14) 0.161(17) 0.057(13) 0.046(13) 0.067(11)
C16 0.146(17) 0.153(17) 0.116(13) 0.029(12) 0.022(11) 0.079(14)
C26 0.075(10) 0.131(14) 0.088(10) -0.001(9) 0.023(8) 0.003(9)
C27 0.085(11) 0.142(15) 0.095(11) 0.032(10) 0.030(9) 0.013(10)
C28 0.096(13) 0.163(18) 0.131(15) 0.015(13) 0.053(12) 0.012(13)
C29 0.121(15) 0.094(11) 0.121(13) -0.001(10) 0.044(12) -0.008(10)
C30 0.116(9) 0.134(10) 0.130(9) 0.028(7) 0.045(8) 0.017(8)
C31 0.106(12) 0.115(12) 0.076(9) 0.038(8) 0.018(8) -0.006(9)
C32 0.098(12) 0.140(16) 0.095(12) 0.004(11) 0.045(10) 0.003(11)
F2 0.200(17) 0.212(19) 0.227(19) 0.076(15) 0.041(14) 0.055(14)
F3 0.192(15) 0.100(9) 0.145(11) 0.017(8) 0.024(10) 0.038(9)
F4 0.137(13) 0.177(14) 0.118(11) 0.025(9) 0.047(10) 0.030(11)
F8 0.210(17) 0.211(17) 0.188(16) 0.059(12) 0.092(14) -0.001(13)
F2A 0.117(17) 0.117(16) 0.106(16) 0.029(12) 0.022(13) -0.008(14)
F3A 0.173(18) 0.178(18) 0.176(18) 0.061(10) 0.056(11) 0.033(10)
F4A 0.200(18) 0.186(15) 0.203(17) 0.077(11) 0.053(10) 0.021(10)
F8A 0.149(19) 0.149(19) 0.149(18) 0.047(14) 0.073(16) 0.019(14)
B2 0.145(11) 0.154(11) 0.148(12) 0.041(9) 0.055(8) 0.012(9)
N6 0.116(11) 0.124(11) 0.147(12) 0.019(9) 0.004(9) 0.024(9)
C1C 0.137(11) 0.141(11) 0.146(11) 0.029(8) 0.040(8) 0.024(9)
C1D 0.16(2) 0.17(2) 0.22(3) 0.09(2) 0.01(2) 0.008(18)
N7 0.223(18) 0.184(16) 0.193(16) 0.034(13) 0.053(14) 0.039(14)
C1A 0.143(11) 0.141(11) 0.136(10) 0.037(8) 0.048(8) 0.025(8)
C1B 0.177(17) 0.156(15) 0.185(16) 0.044(12) 0.064(14) 0.032(13)

loop_
_atom_type_symbol
_atom_type_description
_atom_type_scat_dispersion_real
_atom_type_scat_dispersion_imag
_atom_type_scat_source
C C 0.0033 0.0016 'International Tables Vol C Tables 4.2.6.8 and 6.1.1.4'
H H 0.0000 0.0000 'International Tables Vol C Tables 4.2.6.8 and 6.1.1.4'
B B 0.0013 0.0007 'International Tables Vol C Tables 4.2.6.8 and 6.1.1.4'
F F 0.0171 0.0103 'International Tables Vol C Tables 4.2.6.8 and 6.1.1.4'
Fe Fe 0.3463 0.8444 'International Tables Vol C Tables 4.2.6.8 and 6.1.1.4'
N N 0.0061 0.0033 'International Tables Vol C Tables 4.2.6.8 and 6.1.1.4'
O O 0.0106 0.0060 'International Tables Vol C Tables 4.2.6.8 and 6.1.1.4'

loop_
_geom_angle_atom_site_label_1
_geom_angle_atom_site_label_2
_geom_angle_atom_site_label_3
_geom_angle
_geom_angle_site_symmetry_1
_geom_angle_site_symmetry_3
_geom_angle_publ_flag
O1 Fe1 N1 172.3(4) . . ?
O1 Fe1 N2 91.1(5) . . ?
O1 Fe1 N3 89.9(4) . . ?
O1 Fe1 N4 92.6(5) . . ?
O3 Fe1 O1 93.9(4) . . ?
O3 Fe1 N1 89.1(4) . . ?
O3 Fe1 N2 92.0(5) . . ?
O3 Fe1 N3 174.3(5) . . ?
O3 Fe1 N4 91.7(6) . . ?
N2 Fe1 N1 81.7(4) . . ?
N2 Fe1 N3 92.2(4) . . ?
N2 Fe1 N4 174.6(5) . . ?
N3 Fe1 N1 87.6(3) . . ?
N3 Fe1 N4 83.9(5) . . ?
N4 Fe1 N1 94.4(4) . . ?
C12 O1 Fe1 125.8(9) . . ?
C13 O2 H2 105.1 . . ?
C32 O3 Fe1 124.1(12) . . ?
C31 O4 H4 109.5 . . ?
C1 N1 Fe1 127.6(4) . . ?
C1 N1 C5 120.0 . . ?
C5 N1 Fe1 112.2(4) . . ?
N1 C1 H1 120.0 . . ?
C2 C1 N1 120.0 . . ?
C2 C1 H1 120.0 . . ?
C1 C2 H2A 120.0 . . ?
C1 C2 C3 120.0 . . ?
C3 C2 H2A 120.0 . . ?
C2 C3 H3 120.0 . . ?
C4 C3 C2 120.0 . . ?
C4 C3 H3 120.0 . . ?
C3 C4 C5 120.0 . . ?
C3 C4 C6 120.0 . . ?
C5 C4 C6 120.0 . . ?
C4 C5 N1 120.0 . . ?
C9 C5 N1 120.0 . . ?
C9 C5 C4 120.0 . . ?
C5 C9 C8 120.0 . . ?
C5 C9 N2 108.9(7) . . ?
C8 C9 N2 131.0(7) . . ?
C9 C8 H8 120.0 . . ?
C7 C8 C9 120.0 . . ?
C7 C8 H8 120.0 . . ?
C8 C7 H7 120.0 . . ?
C8 C7 C6 120.0 . . ?
C6 C7 H7 120.0 . . ?
C4 C6 H6 120.0 . . ?
C7 C6 C4 120.0 . . ?
C7 C6 H6 120.0 . . ?
C9 N2 Fe1 117.0(8) . . ?
C10 N2 Fe1 129.5(10) . . ?
C10 N2 C9 113.1(13) . . ?
C17 N3 Fe1 128.2(4) . . ?
C17 N3 C21 120.0 . . ?
C21 N3 Fe1 111.7(4) . . ?
N3 C17 H17 120.0 . . ?
C18 C17 N3 120.0 . . ?
C18 C17 H17 120.0 . . ?
C17 C18 H18 120.0 . . ?
C17 C18 C19 120.0 . . ?
C19 C18 H18 120.0 . . ?
C18 C19 H19 120.0 . . ?
C18 C19 C20 120.0 . . ?
C20 C19 H19 120.0 . . ?
C19 C20 C25 120.0 . . ?
C21 C20 C19 120.0 . . ?
C21 C20 C25 120.0 . . ?
C20 C21 N3 120.0 . . ?
C22 C21 N3 120.0 . . ?
C22 C21 C20 120.0 . . ?
C21 C22 N4 113.1(8) . . ?
C23 C22 C21 120.0 . . ?
C23 C22 N4 126.9(8) . . ?
C22 C23 H23 120.0 . . ?
C22 C23 C24 120.0 . . ?
C24 C23 H23 120.0 . . ?
C23 C24 H24 120.0 . . ?
C25 C24 C23 120.0 . . ?
C25 C24 H24 120.0 . . ?
C20 C25 H25 120.0 . . ?
C24 C25 C20 120.0 . . ?
C24 C25 H25 120.0 . . ?
C22 N4 Fe1 110.8(10) . . ?
C26 N4 Fe1 128.7(15) . . ?
C26 N4 C22 120.4(16) . . ?
N2 C10 H10 118.7 . . ?
N2 C10 C11 122.6(15) . . ?
C11 C10 H10 118.7 . . ?
C12 C11 C10 119.7(16) . . ?
C12 C11 C16 121.4(16) . . ?
C16 C11 C10 118.8(17) . . ?
O1 C12 C11 130.1(14) . . ?
O1 C12 C13 113.9(14) . . ?
C11 C12 C13 116.1(15) . . ?
O2 C13 C12 113.0(14) . . ?
C14 C13 O2 131.3(15) . . ?
C14 C13 C12 115.6(17) . . ?
C13 C14 H14 115.6 . . ?
C15 C14 C13 128.8(17) . . ?
C15 C14 H14 115.6 . . ?
C14 C15 H15 121.1 . . ?
C14 C15 C16 117.9(17) . . ?
C16 C15 H15 121.1 . . ?
C11 C16 H16 120.5 . . ?
C15 C16 C11 119(2) . . ?
C15 C16 H16 120.5 . . ?
N4 C26 H26 116.6 . . ?
N4 C26 C27 127(2) . . ?
C27 C26 H26 116.6 . . ?
C26 C27 C28 120(2) . . ?
C32 C27 C26 118.9(18) . . ?
C32 C27 C28 121.1(18) . . ?
C27 C28 H28 119.5 . . ?
C29 C28 C27 121(2) . . ?
C29 C28 H28 119.5 . . ?
C28 C29 H29 120.4 . . ?
C28 C29 C30 119(2) . . ?
C30 C29 H29 120.4 . . ?
C29 C30 H30 120.2 . . ?
C31 C30 C29 120(2) . . ?
C31 C30 H30 120.2 . . ?
O4 C31 C32 115.3(17) . . ?
C30 C31 O4 118.2(18) . . ?
C30 C31 C32 126(2) . . ?
O3 C32 C27 129.3(17) . . ?
O3 C32 C31 118(2) . . ?
C27 C32 C31 112.6(19) . . ?
B2 F3A F4A 64(3) . . ?
F3A F4A B2 55(3) . . ?
F2 B2 F4 106(3) . . ?
F2 B2 F8 107(3) . . ?
F3 B2 F2 119(3) . . ?
F3 B2 F4 117(3) . . ?
F3 B2 F8 102(3) . . ?
F4 B2 F8 104(3) . . ?
F2A B2 F4A 84(3) . . ?
F2A B2 F8A 118(3) . . ?
F3A B2 F2A 116(4) . . ?
F3A B2 F4A 60(3) . . ?
F3A B2 F8A 110(4) . . ?
F8A B2 F4A 85(3) . . ?
N6 C1C C1D 176(3) . . ?
C1C C1D H1DA 109.5 . . ?
C1C C1D H1DB 109.5 . . ?
C1C C1D H1DC 109.5 . . ?
H1DA C1D H1DB 109.5 . . ?
H1DA C1D H1DC 109.5 . . ?
H1DB C1D H1DC 109.5 . . ?
N7 C1A C1B 172(3) . . ?
C1A C1B H1BA 109.5 . . ?
C1A C1B H1BB 109.5 . . ?
C1A C1B H1BC 109.5 . . ?
H1BA C1B H1BB 109.5 . . ?
H1BA C1B H1BC 109.5 . . ?
H1BB C1B H1BC 109.5 . . ?

loop_
_geom_bond_atom_site_label_1
_geom_bond_atom_site_label_2
_geom_bond_distance
_geom_bond_site_symmetry_2
_geom_bond_publ_flag
Fe1 O1 1.896(9) . ?
Fe1 O3 1.884(12) . ?
Fe1 N1 2.040(7) . ?
Fe1 N2 1.919(15) . ?
Fe1 N3 1.983(8) . ?
Fe1 N4 2.012(16) . ?
O1 C12 1.313(18) . ?
O2 H2 0.8303 . ?
O2 C13 1.37(2) . ?
O3 C32 1.33(2) . ?
O4 H4 0.8297 . ?
O4 C31 1.39(2) . ?
N1 C1 1.3900 . ?
N1 C5 1.3900 . ?
C1 H1 0.9400 . ?
C1 C2 1.3900 . ?
C2 H2A 0.9400 . ?
C2 C3 1.3900 . ?
C3 H3 0.9400 . ?
C3 C4 1.3900 . ?
C4 C5 1.3900 . ?
C4 C6 1.3900 . ?
C5 C9 1.3900 . ?
C9 C8 1.3900 . ?
C9 N2 1.522(13) . ?
C8 H8 0.9400 . ?
C8 C7 1.3900 . ?
C7 H7 0.9400 . ?
C7 C6 1.3900 . ?
C6 H6 0.9400 . ?
N2 C10 1.32(2) . ?
N3 C17 1.3900 . ?
N3 C21 1.3900 . ?
C17 H17 0.9400 . ?
C17 C18 1.3900 . ?
C18 H18 0.9400 . ?
C18 C19 1.3900 . ?
C19 H19 0.9400 . ?
C19 C20 1.3900 . ?
C20 C21 1.3900 . ?
C20 C25 1.3900 . ?
C21 C22 1.3900 . ?
C22 C23 1.3900 . ?
C22 N4 1.479(16) . ?
C23 H23 0.9400 . ?
C23 C24 1.3900 . ?
C24 H24 0.9400 . ?
C24 C25 1.3900 . ?
C25 H25 0.9400 . ?
N4 C26 1.18(2) . ?
C10 H10 0.9400 . ?
C10 C11 1.45(2) . ?
C11 C12 1.37(2) . ?
C11 C16 1.44(3) . ?
C12 C13 1.53(2) . ?
C13 C14 1.35(3) . ?
C14 H14 0.9400 . ?
C14 C15 1.27(3) . ?
C15 H15 0.9400 . ?
C15 C16 1.41(3) . ?
C16 H16 0.9400 . ?
C26 H26 0.9400 . ?
C26 C27 1.44(2) . ?
C27 C28 1.48(3) . ?
C27 C32 1.42(3) . ?
C28 H28 0.9400 . ?
C28 C29 1.33(3) . ?
C29 H29 0.9400 . ?
C29 C30 1.44(3) . ?
C30 H30 0.9400 . ?
C30 C31 1.33(2) . ?
C31 C32 1.45(2) . ?
F2 B2 1.37(4) . ?
F3 B2 1.35(4) . ?
F4 B2 1.41(4) . ?
F8 B2 1.43(4) . ?
F2A B2 1.41(4) . ?
F3A F4A 1.38(7) . ?
F3A B2 1.32(5) . ?
F4A B2 1.44(6) . ?
F8A B2 1.42(5) . ?
N6 C1C 1.11(3) . ?
C1C C1D 1.57(4) . ?
C1D H1DA 0.9700 . ?
C1D H1DB 0.9700 . ?
C1D H1DC 0.9700 . ?
N7 C1A 1.18(3) . ?
C1A C1B 1.53(3) . ?
C1B H1BA 0.9700 . ?
C1B H1BB 0.9700 . ?
C1B H1BC 0.9700 . ?

loop_
_geom_torsion_atom_site_label_1
_geom_torsion_atom_site_label_2
_geom_torsion_atom_site_label_3
_geom_torsion_atom_site_label_4
_geom_torsion
_geom_torsion_site_symmetry_1
_geom_torsion_site_symmetry_2
_geom_torsion_site_symmetry_3
_geom_torsion_site_symmetry_4
_geom_torsion_publ_flag
Fe1 O1 C12 C11 -1(2) . . . . ?
Fe1 O1 C12 C13 179.0(9) . . . . ?
Fe1 O3 C32 C27 -9(2) . . . . ?
Fe1 O3 C32 C31 172.5(10) . . . . ?
Fe1 N1 C1 C2 174.3(5) . . . . ?
Fe1 N1 C5 C4 -175.2(5) . . . . ?
Fe1 N1 C5 C9 4.8(4) . . . . ?
Fe1 N2 C10 C11 -10(2) . . . . ?
Fe1 N3 C17 C18 -175.2(5) . . . . ?
Fe1 N3 C21 C20 175.9(5) . . . . ?
Fe1 N3 C21 C22 -4.1(5) . . . . ?
Fe1 N4 C26 C27 1(2) . . . . ?
O1 Fe1 O3 C32 101.3(11) . . . . ?
O1 C12 C13 O2 -3.0(18) . . . . ?
O1 C12 C13 C14 179.6(14) . . . . ?
O2 C13 C14 C15 175(2) . . . . ?
O3 Fe1 O1 C12 85.3(11) . . . . ?
O4 C31 C32 O3 3(2) . . . . ?
O4 C31 C32 C27 -175.5(14) . . . . ?
N1 Fe1 O3 C32 -85.9(11) . . . . ?
N1 C1 C2 C3 0.0 . . . . ?
N1 C5 C9 C8 180.0 . . . . ?
N1 C5 C9 N2 -3.1(6) . . . . ?
C1 N1 C5 C4 0.0 . . . . ?
C1 N1 C5 C9 180.0 . . . . ?
C1 C2 C3 C4 0.0 . . . . ?
C2 C3 C4 C5 0.0 . . . . ?
C2 C3 C4 C6 180.0 . . . . ?
C3 C4 C5 N1 0.0 . . . . ?
C3 C4 C5 C9 180.0 . . . . ?
C3 C4 C6 C7 180.0 . . . . ?
C4 C5 C9 C8 0.0 . . . . ?
C4 C5 C9 N2 176.9(6) . . . . ?
C5 N1 C1 C2 0.0 . . . . ?
C5 C4 C6 C7 0.0 . . . . ?
C5 C9 C8 C7 0.0 . . . . ?
C5 C9 N2 Fe1 -0.2(8) . . . . ?
C5 C9 N2 C10 173.6(9) . . . . ?
C9 C8 C7 C6 0.0 . . . . ?
C9 N2 C10 C11 177.0(13) . . . . ?
C8 C9 N2 Fe1 176.2(4) . . . . ?
C8 C9 N2 C10 -10.0(13) . . . . ?
C8 C7 C6 C4 0.0 . . . . ?
C6 C4 C5 N1 180.0 . . . . ?
C6 C4 C5 C9 0.0 . . . . ?
N2 Fe1 O1 C12 -6.7(10) . . . . ?
N2 Fe1 O3 C32 -167.5(11) . . . . ?
N2 C9 C8 C7 -176.1(8) . . . . ?
N2 C10 C11 C12 -1(2) . . . . ?
N2 C10 C11 C16 -177.0(16) . . . . ?
N3 Fe1 O1 C12 -98.9(10) . . . . ?
N3 C17 C18 C19 0.0 . . . . ?
N3 C21 C22 C23 180.0 . . . . ?
N3 C21 C22 N4 -1.0(7) . . . . ?
C17 N3 C21 C20 0.0 . . . . ?
C17 N3 C21 C22 180.0 . . . . ?
C17 C18 C19 C20 0.0 . . . . ?
C18 C19 C20 C21 0.0 . . . . ?
C18 C19 C20 C25 180.0 . . . . ?
C19 C20 C21 N3 0.0 . . . . ?
C19 C20 C21 C22 180.0 . . . . ?
C19 C20 C25 C24 180.0 . . . . ?
C20 C21 C22 C23 0.0 . . . . ?
C20 C21 C22 N4 179.0(7) . . . . ?
C21 N3 C17 C18 0.0 . . . . ?
C21 C20 C25 C24 0.0 . . . . ?
C21 C22 C23 C24 0.0 . . . . ?
C21 C22 N4 Fe1 5.4(8) . . . . ?
C21 C22 N4 C26 -172.1(11) . . . . ?
C22 C23 C24 C25 0.0 . . . . ?
C22 N4 C26 C27 177.6(12) . . . . ?
C23 C22 N4 Fe1 -175.6(3) . . . . ?
C23 C22 N4 C26 6.9(16) . . . . ?
C23 C24 C25 C20 0.0 . . . . ?
C25 C20 C21 N3 180.0 . . . . ?
C25 C20 C21 C22 0.0 . . . . ?
N4 Fe1 O1 C12 177.2(11) . . . . ?
N4 Fe1 O3 C32 8.5(11) . . . . ?
N4 C22 C23 C24 -178.9(8) . . . . ?
N4 C26 C27 C28 -179.2(15) . . . . ?
N4 C26 C27 C32 2(3) . . . . ?
C10 C11 C12 O1 7(3) . . . . ?
C10 C11 C12 C13 -173.1(15) . . . . ?
C10 C11 C16 C15 178.0(19) . . . . ?
C11 C12 C13 O2 177.0(14) . . . . ?
C11 C12 C13 C14 0(2) . . . . ?
C12 C11 C16 C15 2(3) . . . . ?
C12 C13 C14 C15 -9(3) . . . . ?
C13 C14 C15 C16 14(4) . . . . ?
C14 C15 C16 C11 -10(3) . . . . ?
C16 C11 C12 O1 -177.3(17) . . . . ?
C16 C11 C12 C13 3(2) . . . . ?
C26 C27 C28 C29 177.2(15) . . . . ?
C26 C27 C32 O3 2(3) . . . . ?
C26 C27 C32 C31 -179.1(13) . . . . ?
C27 C28 C29 C30 4(2) . . . . ?
C28 C27 C32 O3 -176.3(14) . . . . ?
C28 C27 C32 C31 2(2) . . . . ?
C28 C29 C30 C31 -3(3) . . . . ?
C29 C30 C31 O4 175.4(14) . . . . ?
C29 C30 C31 C32 1(3) . . . . ?
C30 C31 C32 O3 177.9(16) . . . . ?
C30 C31 C32 C27 -1(2) . . . . ?
C32 C27 C28 C29 -4(3) . . . . ?
F3A F4A B2 F2A 125(4) . . . . ?
F3A F4A B2 F8A -117(4) . . . . ?
F4A F3A B2 F2A -66(5) . . . . ?
F4A F3A B2 F8A 72(4) . . . . ?
